data_7160297
loop_
_publ_author_name
'Zalte, Rajesh R.'
'Festa, Alexey A.'
'Demidov, Sergei A.'
'Awuku, Samuel Opoku'
'Golubenkova, Alexandra S.'
'Mironov, Yuri Yu.'
'Golantsov, Nikita E.'
'Storozhenko, Olga A.'
'Novikov, Anton P.'
'Voskressensky, Leonid G.'

_publ_section_title
;
 Total synthesis of Taraxacine A natural product via Ag(I)-catalysed
 imidate-alkyne cyclization
;
_journal_name_full 'Organic &amp; Biomolecular Chemistry'
_journal_paper_doi 10.1039/D4OB01876A
_journal_year 2025
_chemical_formula_moiety 'C19 H16 N2 O'
_chemical_formula_sum 'C19 H16 N2 O'
_chemical_formula_weight 288.34
_space_group_crystal_system monoclinic
_space_group_IT_number 14
_space_group_name_Hall '-P 2ybc'
_space_group_name_H-M_alt 'P 1 21/c 1'
_atom_sites_solution_hydrogens difmap
_atom_sites_solution_primary dual
_audit_creation_date 2024-09-13
_audit_creation_method
;
Olex2 1.5
(compiled 2024.02.16 svn.r378c4104 for OlexSys, GUI svn.r6928)
;
_audit_update_record
;
2024-11-14 deposited with the CCDC.	2024-12-16 downloaded from the CCDC.
;
_cell_angle_alpha 90
_cell_angle_beta 92.558(4)
_cell_angle_gamma 90
_cell_formula_units_Z 4
_cell_length_a 15.7758(14)
_cell_length_b 5.9637(6)
_cell_length_c 15.5467(14)
_cell_measurement_reflns_used 2132
_cell_measurement_temperature 100(2)
_cell_measurement_theta_max 24.387
_cell_measurement_theta_min 2.584
_cell_volume 1461.2(2)
_computing_cell_refinement 'SAINT V8.40B (Bruker, 2020)'
_computing_data_reduction 'SAINT V8.40B (Bruker, 2020)'
_computing_molecular_graphics 'Olex2 1.5 (Dolomanov et al., 2009)'
_computing_publication_material 'Olex2 1.5 (Dolomanov et al., 2009)'
_computing_structure_refinement 'SHELXL 2018/3 (Sheldrick, 2015)'
_computing_structure_solution 'SHELXT 2018/2 (Sheldrick, 2018)'
_diffrn_ambient_temperature 100(2)
_diffrn_measured_fraction_theta_full 0.995
_diffrn_measured_fraction_theta_max 0.996
_diffrn_measurement_device_type 'Bruker KAPPA APEX II area-detector diffractometer'
_diffrn_radiation_type MoK\a
_diffrn_radiation_wavelength 0.71073
_diffrn_reflns_av_R_equivalents 0.0819
_diffrn_reflns_av_unetI/netI 0.0646
_diffrn_reflns_Laue_measured_fraction_full 0.995
_diffrn_reflns_Laue_measured_fraction_max 0.996
_diffrn_reflns_limit_h_max 20
_diffrn_reflns_limit_h_min -20
_diffrn_reflns_limit_k_max 7
_diffrn_reflns_limit_k_min -7
_diffrn_reflns_limit_l_max 20
_diffrn_reflns_limit_l_min -20
_diffrn_reflns_number 20681
_diffrn_reflns_point_group_measured_fraction_full 0.995
_diffrn_reflns_point_group_measured_fraction_max 0.996
_diffrn_reflns_theta_full 25.242
_diffrn_reflns_theta_max 27.500
_diffrn_reflns_theta_min 4.286
_exptl_absorpt_coefficient_mu 0.082
_exptl_absorpt_correction_T_max 1.0000
_exptl_absorpt_correction_T_min 0.9218
_exptl_absorpt_correction_type multi-scan
_exptl_absorpt_process_details
;
SADABS-2016/2 (Bruker,2016/2) was used for absorption correction.
wR2(int) was 0.0688 before and 0.0610 after correction.
The Ratio of minimum to maximum transmission is 0.9218.
The \l/2 correction factor is Not present.
;
_exptl_crystal_colour yellow
_exptl_crystal_colour_primary yellow
_exptl_crystal_density_diffrn 1.311
_exptl_crystal_description block
_exptl_crystal_F_000 608
_exptl_crystal_size_max 0.25
_exptl_crystal_size_mid 0.2
_exptl_crystal_size_min 0.14
_refine_diff_density_max 0.266
_refine_diff_density_min -0.227
_refine_diff_density_rms 0.053
_refine_ls_extinction_coef 0.0067(10)
_refine_ls_extinction_expression Fc^*^=kFc[1+0.001xFc^2^\l^3^/sin(2\q)]^-1/4^
_refine_ls_extinction_method 'SHELXL-2018/3 (Sheldrick 2018)'
_refine_ls_goodness_of_fit_ref 1.029
_refine_ls_hydrogen_treatment refall
_refine_ls_matrix_type full
_refine_ls_number_parameters 264
_refine_ls_number_reflns 3347
_refine_ls_number_restraints 0
_refine_ls_restrained_S_all 1.029
_refine_ls_R_factor_all 0.0942
_refine_ls_R_factor_gt 0.0476
_refine_ls_shift/su_max 0.000
_refine_ls_shift/su_mean 0.000
_refine_ls_structure_factor_coef Fsqd
_refine_ls_weighting_details 'w=1/[\s^2^(Fo^2^)+(0.0364P)^2^+0.3927P] where P=(Fo^2^+2Fc^2^)/3'
_refine_ls_weighting_scheme calc
_refine_ls_wR_factor_gt 0.0894
_refine_ls_wR_factor_ref 0.1083
_reflns_Friedel_coverage 0.000
_reflns_number_gt 2133
_reflns_number_total 3347
_reflns_threshold_expression 'I > 2\s(I)'
_cod_data_source_file d4ob01876a2.cif
_cod_data_source_block lk5950_lt_0ma
_cod_database_code 7160297
_shelx_shelxl_version_number 2018/3
_shelx_space_group_comment
;
The symmetry employed for this shelxl refinement is uniquely defined
by the following loop, which should always be used as a source of
symmetry information in preference to the above space-group names.
They are only intended as comments.
;
_shelx_estimated_absorpt_t_max 0.989
_shelx_estimated_absorpt_t_min 0.980
_olex2_refinement_description
;
;
_olex2_submission_special_instructions 'No special instructions were received'

loop_
_space_group_symop_operation_xyz
'x, y, z'
'-x, y+1/2, -z+1/2'
'-x, -y, -z'
'x, -y-1/2, z-1/2'

loop_
_atom_site_label
_atom_site_type_symbol
_atom_site_fract_x
_atom_site_fract_y
_atom_site_fract_z
_atom_site_U_iso_or_equiv
_atom_site_adp_type
_atom_site_occupancy
_atom_site_site_symmetry_order
_atom_site_calc_flag
_atom_site_refinement_flags_posn
_atom_site_refinement_flags_adp
_atom_site_refinement_flags_occupancy
_atom_site_disorder_assembly
_atom_site_disorder_group
O1 O 0.14742(8) -0.02418(19) 0.31517(8) 0.0212(3) Uani 1 1 d . . . . .
N2 N 0.18525(9) 0.2966(2) 0.39217(9) 0.0190(4) Uani 1 1 d . . . . .
N1 N 0.29746(10) 0.0427(3) 0.21228(9) 0.0202(4) Uani 1 1 d . . . . .
H1 H 0.2688(13) -0.081(3) 0.1919(12) 0.034(6) Uiso 1 1 d . . . . .
C13 C 0.15300(12) 0.5582(3) 0.53369(12) 0.0214(4) Uani 1 1 d . . . . .
H13 H 0.1226(12) 0.414(3) 0.5214(11) 0.024(5) Uiso 1 1 d . . . . .
C18 C 0.07472(12) -0.0388(3) 0.36887(12) 0.0205(4) Uani 1 1 d . . . . .
H18A H 0.0958(11) -0.052(3) 0.4313(11) 0.017(5) Uiso 1 1 d . . . . .
H18B H 0.0402(12) 0.106(3) 0.3625(11) 0.022(5) Uiso 1 1 d . . . . .
C8 C 0.23899(11) 0.4747(3) 0.40659(11) 0.0166(4) Uani 1 1 d . . . . .
C4 C 0.41153(12) 0.0880(3) 0.10605(12) 0.0210(4) Uani 1 1 d . . . . .
H4 H 0.3977(12) -0.059(3) 0.0746(12) 0.031(5) Uiso 1 1 d . . . . .
C9 C 0.30751(12) 0.5138(3) 0.35628(11) 0.0178(4) Uani 1 1 d . . . . .
H9 H 0.3458(12) 0.644(3) 0.3642(11) 0.022(5) Uiso 1 1 d . . . . .
C3 C 0.47467(12) 0.2328(3) 0.08192(12) 0.0234(4) Uani 1 1 d . . . . .
H3 H 0.5077(12) 0.196(3) 0.0310(12) 0.028(5) Uiso 1 1 d . . . . .
C2 C 0.49348(13) 0.4327(3) 0.12744(12) 0.0232(4) Uani 1 1 d . . . . .
H2 H 0.5407(13) 0.530(3) 0.1066(12) 0.028(5) Uiso 1 1 d . . . . .
C6 C 0.27008(11) 0.1735(3) 0.27930(11) 0.0177(4) Uani 1 1 d . . . . .
C17 C 0.26009(12) 0.8226(3) 0.49766(12) 0.0208(4) Uani 1 1 d . . . . .
H17 H 0.3065(12) 0.876(3) 0.4616(11) 0.025(5) Uiso 1 1 d . . . . .
C14 C 0.13206(13) 0.6919(3) 0.60264(12) 0.0241(5) Uani 1 1 d . . . . .
H14 H 0.0871(13) 0.643(3) 0.6416(12) 0.031(5) Uiso 1 1 d . . . . .
C19 C 0.02492(14) -0.2431(3) 0.33974(14) 0.0258(5) Uani 1 1 d . . . . .
H19A H -0.0273(14) -0.261(3) 0.3757(13) 0.038(6) Uiso 1 1 d . . . . .
H19B H 0.0043(13) -0.227(3) 0.2774(13) 0.034(6) Uiso 1 1 d . . . . .
H19C H 0.0610(14) -0.382(4) 0.3443(13) 0.044(6) Uiso 1 1 d . . . . .
C16 C 0.23872(13) 0.9567(3) 0.56614(12) 0.0243(5) Uani 1 1 d . . . . .
H16 H 0.2695(12) 1.098(3) 0.5756(11) 0.024(5) Uiso 1 1 d . . . . .
C15 C 0.17456(13) 0.8919(3) 0.61948(12) 0.0257(5) Uani 1 1 d . . . . .
H15 H 0.1592(12) 0.994(3) 0.6676(12) 0.027(5) Uiso 1 1 d . . . . .
C7 C 0.20044(11) 0.1520(3) 0.33104(11) 0.0168(4) Uani 1 1 d . . . . .
C11 C 0.38412(11) 0.3473(3) 0.22392(11) 0.0176(4) Uani 1 1 d . . . . .
C5 C 0.36598(11) 0.1477(3) 0.17735(11) 0.0181(4) Uani 1 1 d . . . . .
C1 C 0.44856(12) 0.4902(3) 0.19837(12) 0.0197(4) Uani 1 1 d . . . . .
H1A H 0.4586(12) 0.635(3) 0.2301(11) 0.027(5) Uiso 1 1 d . . . . .
C12 C 0.21781(11) 0.6206(3) 0.48000(11) 0.0178(4) Uani 1 1 d . . . . .
C10 C 0.32309(11) 0.3602(3) 0.29011(11) 0.0170(4) Uani 1 1 d . . . . .

loop_
_atom_site_aniso_label
_atom_site_aniso_U_11
_atom_site_aniso_U_22
_atom_site_aniso_U_33
_atom_site_aniso_U_23
_atom_site_aniso_U_13
_atom_site_aniso_U_12
O1 0.0191(7) 0.0213(7) 0.0238(7) -0.0030(5) 0.0061(6) -0.0055(6)
N2 0.0191(9) 0.0182(8) 0.0197(8) 0.0005(6) 0.0008(7) 0.0002(7)
N1 0.0190(9) 0.0200(8) 0.0220(8) -0.0046(7) 0.0040(7) -0.0038(7)
C13 0.0242(11) 0.0188(9) 0.0213(10) -0.0003(8) 0.0010(8) 0.0018(8)
C18 0.0178(10) 0.0239(10) 0.0202(10) 0.0005(8) 0.0056(8) -0.0007(8)
C8 0.0164(10) 0.0151(8) 0.0181(9) 0.0017(7) -0.0014(8) 0.0011(8)
C4 0.0203(10) 0.0226(10) 0.0203(9) -0.0022(8) 0.0019(8) 0.0011(8)
C9 0.0171(10) 0.0163(9) 0.0201(10) 0.0002(7) 0.0007(8) -0.0017(8)
C3 0.0212(11) 0.0285(10) 0.0210(10) 0.0006(8) 0.0055(9) 0.0029(9)
C2 0.0201(11) 0.0256(10) 0.0244(10) 0.0036(8) 0.0048(9) -0.0003(9)
C6 0.0166(10) 0.0182(9) 0.0182(9) -0.0010(7) -0.0002(8) 0.0012(8)
C17 0.0182(10) 0.0207(10) 0.0234(10) 0.0001(8) -0.0022(8) 0.0009(8)
C14 0.0261(11) 0.0245(10) 0.0217(10) -0.0011(8) 0.0022(9) 0.0050(9)
C19 0.0217(12) 0.0285(11) 0.0273(11) -0.0020(9) 0.0034(10) -0.0078(9)
C16 0.0240(11) 0.0213(10) 0.0270(11) -0.0034(8) -0.0061(9) 0.0014(9)
C15 0.0296(12) 0.0258(10) 0.0211(10) -0.0058(8) -0.0037(9) 0.0086(9)
C7 0.0157(10) 0.0156(8) 0.0192(9) 0.0027(7) 0.0006(8) -0.0020(8)
C11 0.0159(9) 0.0182(9) 0.0186(9) 0.0018(7) 0.0001(8) 0.0014(8)
C5 0.0144(10) 0.0204(9) 0.0197(9) 0.0001(7) 0.0018(8) 0.0021(8)
C1 0.0176(10) 0.0202(10) 0.0213(10) 0.0003(8) 0.0015(8) 0.0015(8)
C12 0.0171(10) 0.0184(9) 0.0177(9) 0.0004(7) -0.0007(8) 0.0032(8)
C10 0.0152(9) 0.0166(9) 0.0192(9) 0.0020(7) 0.0016(8) 0.0024(7)

loop_
_atom_type_symbol
_atom_type_description
_atom_type_scat_dispersion_real
_atom_type_scat_dispersion_imag
_atom_type_scat_source
C C 0.0033 0.0016 'International Tables Vol C Tables 4.2.6.8 and 6.1.1.4'
H H 0.0000 0.0000 'International Tables Vol C Tables 4.2.6.8 and 6.1.1.4'
N N 0.0061 0.0033 'International Tables Vol C Tables 4.2.6.8 and 6.1.1.4'
O O 0.0106 0.0060 'International Tables Vol C Tables 4.2.6.8 and 6.1.1.4'

loop_
_geom_angle_atom_site_label_1
_geom_angle_atom_site_label_2
_geom_angle_atom_site_label_3
_geom_angle
_geom_angle_site_symmetry_1
_geom_angle_site_symmetry_3
_geom_angle_publ_flag
C7 O1 C18 115.96(13) . . ?
C7 N2 C8 119.71(15) . . ?
C6 N1 H1 123.3(12) . . ?
C5 N1 H1 127.8(12) . . ?
C5 N1 C6 108.42(15) . . ?
C14 C13 H13 120.8(10) . . ?
C14 C13 C12 120.91(18) . . ?
C12 C13 H13 118.2(10) . . ?
O1 C18 H18A 108.8(10) . . ?
O1 C18 H18B 108.9(10) . . ?
O1 C18 C19 106.86(15) . . ?
H18A C18 H18B 107.8(13) . . ?
C19 C18 H18A 111.8(10) . . ?
C19 C18 H18B 112.7(10) . . ?
N2 C8 C9 122.13(16) . . ?
N2 C8 C12 114.89(15) . . ?
C9 C8 C12 122.98(16) . . ?
C3 C4 H4 123.1(11) . . ?
C3 C4 C5 117.35(17) . . ?
C5 C4 H4 119.6(11) . . ?
C8 C9 H9 123.4(10) . . ?
C8 C9 C10 118.05(16) . . ?
C10 C9 H9 118.5(10) . . ?
C4 C3 H3 119.3(11) . . ?
C4 C3 C2 121.97(18) . . ?
C2 C3 H3 118.7(11) . . ?
C3 C2 H2 117.8(10) . . ?
C1 C2 C3 120.43(18) . . ?
C1 C2 H2 121.7(10) . . ?
N1 C6 C7 131.37(16) . . ?
N1 C6 C10 109.50(15) . . ?
C7 C6 C10 119.07(15) . . ?
C16 C17 H17 117.3(11) . . ?
C16 C17 C12 121.19(18) . . ?
C12 C17 H17 121.5(11) . . ?
C13 C14 H14 120.1(11) . . ?
C13 C14 C15 120.66(19) . . ?
C15 C14 H14 119.2(11) . . ?
C18 C19 H19A 109.9(11) . . ?
C18 C19 H19B 110.5(11) . . ?
C18 C19 H19C 111.0(12) . . ?
H19A C19 H19B 107.5(15) . . ?
H19A C19 H19C 110.2(16) . . ?
H19B C19 H19C 107.7(16) . . ?
C17 C16 H16 118.3(11) . . ?
C17 C16 C15 120.41(18) . . ?
C15 C16 H16 121.2(11) . . ?
C14 C15 C16 118.97(18) . . ?
C14 C15 H15 122.0(11) . . ?
C16 C15 H15 119.0(11) . . ?
O1 C7 C6 117.41(15) . . ?
N2 C7 O1 120.58(16) . . ?
N2 C7 C6 122.01(16) . . ?
C5 C11 C10 106.47(15) . . ?
C1 C11 C5 120.02(16) . . ?
C1 C11 C10 133.42(16) . . ?
N1 C5 C4 129.58(16) . . ?
N1 C5 C11 108.91(15) . . ?
C4 C5 C11 121.45(16) . . ?
C2 C1 C11 118.78(17) . . ?
C2 C1 H1A 122.1(11) . . ?
C11 C1 H1A 119.0(11) . . ?
C13 C12 C8 119.88(16) . . ?
C17 C12 C13 117.84(16) . . ?
C17 C12 C8 122.28(16) . . ?
C9 C10 C11 134.45(17) . . ?
C6 C10 C9 118.89(16) . . ?
C6 C10 C11 106.65(15) . . ?

loop_
_geom_bond_atom_site_label_1
_geom_bond_atom_site_label_2
_geom_bond_distance
_geom_bond_site_symmetry_2
_geom_bond_publ_flag
O1 C18 1.451(2) . ?
O1 C7 1.359(2) . ?
N2 C8 1.371(2) . ?
N2 C7 1.313(2) . ?
N1 H1 0.92(2) . ?
N1 C6 1.386(2) . ?
N1 C5 1.381(2) . ?
C13 H13 0.997(19) . ?
C13 C14 1.388(2) . ?
C13 C12 1.399(3) . ?
C18 H18A 1.015(17) . ?
C18 H18B 1.024(18) . ?
C18 C19 1.508(3) . ?
C8 C9 1.382(2) . ?
C8 C12 1.485(2) . ?
C4 H4 1.020(19) . ?
C4 C3 1.383(3) . ?
C4 C5 1.394(2) . ?
C9 H9 0.988(18) . ?
C9 C10 1.407(2) . ?
C3 H3 0.992(18) . ?
C3 C2 1.411(3) . ?
C2 H2 1.009(19) . ?
C2 C1 1.380(3) . ?
C6 C7 1.396(2) . ?
C6 C10 1.398(2) . ?
C17 H17 0.994(18) . ?
C17 C16 1.385(2) . ?
C17 C12 1.398(2) . ?
C14 H14 1.00(2) . ?
C14 C15 1.388(3) . ?
C19 H19A 1.02(2) . ?
C19 H19B 1.01(2) . ?
C19 H19C 1.01(2) . ?
C16 H16 0.980(19) . ?
C16 C15 1.391(3) . ?
C15 H15 1.002(18) . ?
C11 C5 1.416(2) . ?
C11 C1 1.398(2) . ?
C11 C10 1.442(2) . ?
C1 H1A 1.001(18) . ?

loop_
_geom_torsion_atom_site_label_1
_geom_torsion_atom_site_label_2
_geom_torsion_atom_site_label_3
_geom_torsion_atom_site_label_4
_geom_torsion
_geom_torsion_site_symmetry_1
_geom_torsion_site_symmetry_2
_geom_torsion_site_symmetry_3
_geom_torsion_site_symmetry_4
_geom_torsion_publ_flag
N2 C8 C9 C10 -2.0(3) . . . . ?
N2 C8 C12 C13 6.7(2) . . . . ?
N2 C8 C12 C17 -172.70(16) . . . . ?
N1 C6 C7 O1 -0.8(3) . . . . ?
N1 C6 C7 N2 -179.90(17) . . . . ?
N1 C6 C10 C9 -178.77(15) . . . . ?
N1 C6 C10 C11 2.35(19) . . . . ?
C13 C14 C15 C16 -0.1(3) . . . . ?
C18 O1 C7 N2 0.4(2) . . . . ?
C18 O1 C7 C6 -178.71(16) . . . . ?
C8 N2 C7 O1 -179.30(15) . . . . ?
C8 N2 C7 C6 -0.2(2) . . . . ?
C8 C9 C10 C6 -1.3(2) . . . . ?
C8 C9 C10 C11 177.21(18) . . . . ?
C4 C3 C2 C1 -0.1(3) . . . . ?
C9 C8 C12 C13 -173.31(17) . . . . ?
C9 C8 C12 C17 7.3(3) . . . . ?
C3 C4 C5 N1 176.02(18) . . . . ?
C3 C4 C5 C11 -0.7(3) . . . . ?
C3 C2 C1 C11 -0.2(3) . . . . ?
C6 N1 C5 C4 -175.77(18) . . . . ?
C6 N1 C5 C11 1.3(2) . . . . ?
C17 C16 C15 C14 -0.4(3) . . . . ?
C14 C13 C12 C8 -179.98(16) . . . . ?
C14 C13 C12 C17 -0.6(3) . . . . ?
C16 C17 C12 C13 0.1(3) . . . . ?
C16 C17 C12 C8 179.50(16) . . . . ?
C7 O1 C18 C19 179.48(15) . . . . ?
C7 N2 C8 C9 2.8(2) . . . . ?
C7 N2 C8 C12 -177.16(15) . . . . ?
C7 C6 C10 C9 3.7(2) . . . . ?
C7 C6 C10 C11 -175.16(15) . . . . ?
C5 N1 C6 C7 174.82(18) . . . . ?
C5 N1 C6 C10 -2.3(2) . . . . ?
C5 C4 C3 C2 0.5(3) . . . . ?
C5 C11 C1 C2 0.0(3) . . . . ?
C5 C11 C10 C9 179.84(19) . . . . ?
C5 C11 C10 C6 -1.54(19) . . . . ?
C1 C11 C5 N1 -176.90(16) . . . . ?
C1 C11 C5 C4 0.4(3) . . . . ?
C1 C11 C10 C9 -3.6(4) . . . . ?
C1 C11 C10 C6 175.00(19) . . . . ?
C12 C13 C14 C15 0.6(3) . . . . ?
C12 C8 C9 C10 177.98(15) . . . . ?
C12 C17 C16 C15 0.4(3) . . . . ?
C10 C6 C7 O1 176.06(15) . . . . ?
C10 C6 C7 N2 -3.0(3) . . . . ?
C10 C11 C5 N1 0.19(19) . . . . ?
C10 C11 C5 C4 177.51(16) . . . . ?
C10 C11 C1 C2 -176.12(18) . . . . ?
